data_2011555
loop_
_publ_author_name
'Kongshaug, Kjell Ove'
'Fjellv\%ag, Helmer'
'Lillerud, Karl Petter'

_publ_section_title
;
 A three-dimensional open-framework zinc arsenate,
 (C~4~H~12~N~2~)~2~[Zn~7~(AsO~4~)~6~(H~2~O)~2~]
;
_journal_issue 11
_journal_name_full 'Acta Crystallographica Section C'
_journal_page_first e503
_journal_page_last e504
_journal_paper_doi 10.1107/S0108270100013548
_journal_volume 56
_journal_year 2000
_chemical_formula_iupac '(C4 H12 N2)2 [Zn7 (As O4)6 (H2 O)2]'
_chemical_formula_moiety '2C4 H12 N2 2+, H4 As6 O26 Zn7 4-'
_chemical_formula_sum 'C8 H28 As6 N4 O26 Zn7'
_chemical_formula_weight 1503.455
_chemical_name_systematic
;
 ?
;
_space_group_IT_number 15
_symmetry_cell_setting monoclinic
_symmetry_space_group_name_Hall '-C 2yc'
_symmetry_space_group_name_H-M 'C 1 2/c 1'
_audit_creation_method SHELXL-97
_cell_angle_alpha 90.00
_cell_angle_beta 104.564(4)
_cell_angle_gamma 90.00
_cell_formula_units_Z 4
_cell_length_a 16.5880(14)
_cell_length_b 8.3559(7)
_cell_length_c 23.4129(18)
_cell_measurement_reflns_used 3669
_cell_measurement_temperature 150(2)
_cell_measurement_theta_max 27.5
_cell_measurement_theta_min 3
_cell_volume 3140.9(4)
_computing_cell_refinement 'SAINT (Siemens, 1995)'
_computing_data_collection 'SMART (Siemens, 1995)'
_computing_data_reduction SAINT
_computing_publication_material SHELXTL
_computing_structure_refinement SHELXTL
_computing_structure_solution 'SHELXTL (Sheldrick, 1994)'
_diffrn_ambient_temperature 150(2)
_diffrn_detector_area_resol_mean 8.3
_diffrn_measured_fraction_theta_full .999
_diffrn_measured_fraction_theta_max .999
_diffrn_measurement_device_type 'Siemens SMART CCD'
_diffrn_measurement_method 'sets of exposures each taken over 0.6\% \w rotation'
_diffrn_radiation_monochromator graphite
_diffrn_radiation_source 'fine-focus sealed tube'
_diffrn_radiation_type MoK\a
_diffrn_radiation_wavelength .71073
_diffrn_reflns_av_R_equivalents .0793
_diffrn_reflns_av_sigmaI/netI .0585
_diffrn_reflns_limit_h_max 21
_diffrn_reflns_limit_h_min -21
_diffrn_reflns_limit_k_max 10
_diffrn_reflns_limit_k_min -10
_diffrn_reflns_limit_l_max 30
_diffrn_reflns_limit_l_min -30
_diffrn_reflns_number 17378
_diffrn_reflns_theta_full 27.52
_diffrn_reflns_theta_max 27.52
_diffrn_reflns_theta_min 2.54
_exptl_absorpt_coefficient_mu 11.636
_exptl_absorpt_correction_T_max .55
_exptl_absorpt_correction_T_min .26
_exptl_absorpt_correction_type empirical
_exptl_absorpt_process_details '(SADABS; Sheldrick, 1996)'
_exptl_crystal_colour colourless
_exptl_crystal_density_diffrn 3.179
_exptl_crystal_density_method 'not measured'
_exptl_crystal_description plate
_exptl_crystal_F_000 2880
_exptl_crystal_size_max .4
_exptl_crystal_size_mid .1
_exptl_crystal_size_min .05
_refine_diff_density_max .872
_refine_diff_density_min -.921
_refine_ls_extinction_method none
_refine_ls_goodness_of_fit_ref .947
_refine_ls_hydrogen_treatment refall
_refine_ls_matrix_type full
_refine_ls_number_parameters 273
_refine_ls_number_reflns 3602
_refine_ls_number_restraints 0
_refine_ls_restrained_S_all .947
_refine_ls_R_factor_all .056
_refine_ls_R_factor_gt .032
_refine_ls_shift/su_max .001
_refine_ls_shift/su_mean .000
_refine_ls_structure_factor_coef Fsqd
_refine_ls_weighting_details 'calc w = 1/[\s^2^(Fo^2^)+(0.0275P)^2^] where P = (Fo^2^+2Fc^2^)/3'
_refine_ls_weighting_scheme calc
_refine_ls_wR_factor_ref .065
_reflns_number_gt 2639
_reflns_number_total 3602
_reflns_threshold_expression I>2\s(I)
_cod_data_source_file qa0423.cif
_cod_data_source_block I
_cod_depositor_comments
;
The following automatic conversions were performed:
'_symmetry_cell_setting' value 'Monoclinic' changed to 'monoclinic'
according to '/home/saulius/struct/CIF-dictionaries/cif_core.dic'
dictionary named 'cif_core.dic' version 2.4.1 from 2010-06-29.

Automatic conversion script
Id: cif_fix_enum 1527 2010-12-29 10:47:43Z saulius 

The following automatic conversions were performed:

'_symmetry_cell_setting' value 'Monoclinic' changed to 'monoclinic'
according to /home/saulius/struct/CIF-dictionaries/cif_core.dic
dictionary named 'cif_core.dic' version 2.4.1 from 2010-06-29.

Automatic conversion script
Id: cif_fix_values 1715 2011-07-08 13:25:40Z adriana 
;
_cod_original_sg_symbol_H-M 'C 2/c'
_cod_database_code 2011555
_cod_database_fobs_code 2011555

loop_
_symmetry_equiv_pos_as_xyz
'x, y, z'
'-x, y, -z+1/2'
'x+1/2, y+1/2, z'
'-x+1/2, y+1/2, -z+1/2'
'-x, -y, -z'
'x, -y, z-1/2'
'-x+1/2, -y+1/2, -z'
'x+1/2, -y+1/2, z-1/2'

loop_
_atom_site_label
_atom_site_fract_x
_atom_site_fract_y
_atom_site_fract_z
_atom_site_U_iso_or_equiv
_atom_site_adp_type
_atom_site_calc_flag
_atom_site_refinement_flags
_atom_site_occupancy
_atom_site_disorder_assembly
_atom_site_disorder_group
_atom_site_type_symbol
As1 .26918(3) .50999(7) .54802(2) .00799(12) Uani d . 1 . . As
As2 .05209(3) .28361(7) .13313(2) .00828(12) Uani d . 1 . . As
As3 .17838(3) .50461(7) .30936(2) .00834(12) Uani d . 1 . . As
Zn1 .30098(4) .65114(8) .42636(3) .00896(13) Uani d . 1 . . Zn
Zn2 -.14715(4) .35305(8) .07431(3) .00908(14) Uani d . 1 . . Zn
Zn3 .24056(4) .38125(8) .19269(3) .00976(14) Uani d . 1 . . Zn
Zn4 .0000 .30442(11) .2500 .00970(19) Uani d S 1 . . Zn
O1 .3245(2) .3634(5) .58939(16) .0159(8) Uani d . 1 . . O
O2 .1798(2) .4451(5) .50431(16) .0161(9) Uani d . 1 . . O
O3 .2507(2) .6421(5) .59762(16) .0115(8) Uani d . 1 . . O
O4 .3292(2) .6040(5) .50954(15) .0123(8) Uani d . 1 . . O
O5 .0935(2) .1434(5) .09622(16) .0121(8) Uani d . 1 . . O
O6 .0216(2) .1793(4) .18557(16) .0119(8) Uani d . 1 . . O
O7 -.0273(2) .3795(5) .08565(16) .0116(8) Uani d . 1 . . O
O8 .1224(2) .4234(4) .16244(16) .0115(8) Uani d . 1 . . O
O9 .2159(2) .4929(5) .38491(15) .0107(7) Uani d . 1 . . O
O10 .1931(3) .6885(5) .28760(16) .0158(8) Uani d . 1 . . O
O11 .0786(2) .4587(5) .29750(17) .0182(9) Uani d . 1 . . O
O12 .2335(2) .3720(5) .28051(15) .0124(8) Uani d . 1 . . O
OW .3168(3) .5693(5) .20120(17) .0138(8) Uani d . 1 . . O
N1 .4585(3) .2146(6) .0799(2) .0162(10) Uani d . 1 . . N
N2 .6076(3) .3471(6) .1519(2) .0136(10) Uani d . 1 . . N
C1 .5411(4) .2887(8) .1785(3) .0139(12) Uani d . 1 . . C
C2 .4585(4) .3062(7) .1344(3) .0152(12) Uani d . 1 . . C
C3 .5262(4) .7284(8) .5522(3) .0170(12) Uani d . 1 . . C
C4 .6086(4) .2555(7) .0968(3) .0155(12) Uani d . 1 . . C
H1 .413(4) .224(8) .055(3) .020 Uiso d . 1 . . H
H2 .470(4) .110(9) .092(3) .020 Uiso d . 1 . . H
H3 .602(4) .438(9) .143(3) .020 Uiso d . 1 . . H
H4 .663(4) .355(8) .173(3) .020 Uiso d . 1 . . H
H5 .555(4) .186(9) .196(3) .020 Uiso d . 1 . . H
H6 .543(4) .345(9) .209(3) .020 Uiso d . 1 . . H
H7 .412(4) .267(8) .154(3) .020 Uiso d . 1 . . H
H8 .448(4) .417(9) .126(3) .020 Uiso d . 1 . . H
H9 .514(4) .624(9) .543(3) .020 Uiso d . 1 . . H
H10 .526(4) .787(8) .522(3) .020 Uiso d . 1 . . H
H11 .621(4) .158(9) .107(3) .020 Uiso d . 1 . . H
H12 .648(4) .295(8) .084(3) .020 Uiso d . 1 . . H
H13 .304(4) .659(9) .218(3) .020 Uiso d . 1 . . H
H14 .322(4) .589(9) .171(3) .020 Uiso d . 1 . . H

loop_
_atom_site_aniso_label
_atom_site_aniso_U_11
_atom_site_aniso_U_22
_atom_site_aniso_U_33
_atom_site_aniso_U_12
_atom_site_aniso_U_13
_atom_site_aniso_U_23
As1 .0091(2) .0074(3) .0073(2) -.0003(2) .00190(18) -.0005(2)
As2 .0080(2) .0080(3) .0085(3) .0005(2) .00160(19) -.0002(2)
As3 .0090(2) .0080(3) .0082(2) -.0012(2) .00239(18) -.0004(2)
Zn1 .0100(3) .0085(3) .0086(3) .0002(2) .0029(2) .0005(2)
Zn2 .0081(3) .0085(3) .0105(3) .0003(2) .0023(2) .0009(2)
Zn3 .0094(3) .0088(3) .0106(3) .0007(2) .0016(2) .0002(2)
Zn4 .0101(4) .0101(4) .0087(4) .000 .0020(3) .000
O1 .027(2) .008(2) .014(2) .0042(17) .0050(17) .0036(16)
O2 .0098(18) .028(2) .0092(18) -.0066(17) .0003(14) -.0074(17)
O3 .018(2) .0077(18) .0081(18) .0043(16) .0024(15) .0036(15)
O4 .0118(18) .017(2) .0078(18) -.0038(16) .0027(14) .0020(16)
O5 .0117(18) .0111(19) .0150(19) -.0007(16) .0063(15) -.0025(16)
O6 .0170(19) .0077(19) .0117(19) .0024(16) .0047(15) .0008(15)
O7 .0083(17) .014(2) .0119(19) .0008(16) .0017(14) .0038(16)
O8 .0103(18) .0096(19) .0125(19) -.0002(15) -.0010(14) -.0019(16)
O9 .0150(18) .0092(19) .0073(17) -.0031(16) .0020(14) -.0032(15)
O10 .025(2) .012(2) .0104(19) -.0050(17) .0047(16) .0011(16)
O11 .0122(19) .023(2) .022(2) -.0075(17) .0084(16) -.0101(18)
O12 .0143(19) .016(2) .0082(18) .0031(16) .0046(15) -.0003(16)
OW .024(2) .010(2) .009(2) -.0018(17) .0063(17) -.0010(16)
N1 .011(2) .012(2) .021(3) -.001(2) -.003(2) .004(2)
N2 .015(2) .008(2) .018(3) -.003(2) .0044(19) -.001(2)
C1 .014(3) .014(3) .014(3) .000(2) .005(2) .005(2)
C2 .014(3) .014(3) .018(3) -.002(2) .003(2) .000(3)
C3 .023(3) .012(3) .017(3) -.004(3) .007(2) .000(3)
C4 .018(3) .013(3) .017(3) -.001(2) .007(2) -.001(2)

loop_
_atom_type_symbol
_atom_type_description
_atom_type_scat_dispersion_real
_atom_type_scat_dispersion_imag
_atom_type_scat_source
C C .0033 .0016 'International Tables Vol C Tables 4.2.6.8 and 6.1.1.4'
N N .0061 .0033 'International Tables Vol C Tables 4.2.6.8 and 6.1.1.4'
O O .0106 .0060 'International Tables Vol C Tables 4.2.6.8 and 6.1.1.4'
Zn Zn .2839 1.4301 'International Tables Vol C Tables 4.2.6.8 and 6.1.1.4'
As As .0499 2.0058 'International Tables Vol C Tables 4.2.6.8 and 6.1.1.4'
H H .0000 .0000 'International Tables Vol C Tables 4.2.6.8 and 6.1.1.4'

loop_
_geom_angle_atom_site_label_1
_geom_angle_atom_site_label_2
_geom_angle_atom_site_label_3
_geom_angle_site_symmetry_1
_geom_angle_site_symmetry_3
_geom_angle
_geom_angle_publ_flag
O2 As1 O1 . . 112.9(2) no
O2 As1 O3 . . 110.37(18) no
O1 As1 O3 . . 104.32(18) no
O2 As1 O4 . . 112.07(18) no
O1 As1 O4 . . 109.60(19) no
O3 As1 O4 . . 107.21(19) no
O8 As2 O6 . . 111.64(18) no
O8 As2 O7 . . 106.60(19) no
O6 As2 O7 . . 113.34(18) no
O8 As2 O5 . . 111.18(18) no
O6 As2 O5 . . 104.36(18) no
O7 As2 O5 . . 109.79(18) no
O11 As3 O10 . . 112.5(2) no
O11 As3 O12 . . 113.7(2) no
O10 As3 O12 . . 110.5(2) no
O11 As3 O9 . . 104.30(18) no
O10 As3 O9 . . 108.97(18) no
O12 As3 O9 . . 106.39(18) no
O4 Zn1 O3 . 7_566 116.76(16) no
O4 Zn1 O5 . 4 105.09(15) no
O3 Zn1 O5 7_566 4 108.09(16) no
O4 Zn1 O9 . . 108.56(16) no
O3 Zn1 O9 7_566 . 103.96(16) no
O5 Zn1 O9 4 . 114.75(16) no
O1 Zn2 O2 8_455 2 121.56(17) no
O1 Zn2 O7 8_455 . 111.70(17) no
O2 Zn2 O7 2 . 96.64(15) no
O1 Zn2 O9 8_455 2 105.21(16) no
O2 Zn2 O9 2 2 99.33(15) no
O7 Zn2 O9 . 2 122.97(16) no
O10 Zn3 O8 4_545 . 134.22(17) yes
O10 Zn3 OW 4_545 . 108.83(17) yes
O8 Zn3 OW . . 116.77(17) yes
O10 Zn3 O12 4_545 . 84.50(15) yes
O8 Zn3 O12 . . 93.67(15) yes
OW Zn3 O12 . . 97.00(16) yes
O10 Zn3 O3 4_545 6_565 89.12(15) yes
O8 Zn3 O3 . 6_565 88.56(14) yes
OW Zn3 O3 . 6_565 87.97(15) yes
O12 Zn3 O3 . 6_565 172.91(15) yes
O6 Zn4 O6 . 2 114.8(2) no
O6 Zn4 O11 . . 124.52(16) no
O6 Zn4 O11 2 . 97.99(16) no
O6 Zn4 O11 . 2 97.99(16) no
O6 Zn4 O11 2 2 124.52(16) no
O11 Zn4 O11 . 2 98.1(3) no
As1 O1 Zn2 . 8_556 134.5(2) no
As1 O2 Zn2 . 2 134.7(2) no
As1 O3 Zn1 . 7_566 121.7(2) no
As1 O3 Zn3 . 6_566 133.4(2) no
Zn1 O3 Zn3 7_566 6_566 102.84(16) no
As1 O4 Zn1 . . 127.3(2) no
As2 O5 Zn1 . 4_545 128.3(2) no
As2 O6 Zn4 . . 115.9(2) no
As2 O7 Zn2 . . 129.2(2) no
As2 O8 Zn3 . . 124.0(2) no
As3 O9 Zn1 . . 119.3(2) no
As3 O9 Zn2 . 2 114.48(18) no
Zn1 O9 Zn2 . 2 124.33(17) no
As3 O10 Zn3 . 4 144.7(2) no
As3 O11 Zn4 . . 137.8(2) no
As3 O12 Zn3 . . 122.8(2) no
Zn3 OW H13 . . 119(4) no
Zn3 OW H14 . . 108(6) no
H13 OW H14 . . 108(7) no
C2 N1 C3 . 6_565 111.5(5) no
C2 N1 H1 . . 111(5) no
C3 N1 H1 6_565 . 107(5) no
C2 N1 H2 . . 106(4) no
C3 N1 H2 6_565 . 108(4) no
H1 N1 H2 . . 113(6) no
C1 N2 C4 . . 111.4(5) no
C1 N2 H3 . . 112(5) no
C4 N2 H3 . . 107(5) no
C1 N2 H4 . . 123(4) no
C4 N2 H4 . . 105(4) no
H3 N2 H4 . . 96(6) no
N2 C1 C2 . . 108.9(5) no
N2 C1 H5 . . 111(4) no
C2 C1 H5 . . 118(4) no
N2 C1 H6 . . 107(5) no
C2 C1 H6 . . 111(4) no
H5 C1 H6 . . 100(6) no
N1 C2 C1 . . 110.1(5) no
N1 C2 H7 . . 112(4) no
C1 C2 H7 . . 108(3) no
N1 C2 H8 . . 111(4) no
C1 C2 H8 . . 109(4) no
H7 C2 H8 . . 106(5) no
C4 C3 N1 6_566 6_566 108.6(5) no
C4 C3 H9 6_566 . 111(4) no
N1 C3 H9 6_566 . 105(4) no
C4 C3 H10 6_566 . 109(4) no
N1 C3 H10 6_566 . 109(4) no
H9 C3 H10 . . 114(6) no
N2 C4 C3 . 6_565 110.2(5) no
N2 C4 H11 . . 107(4) no
C3 C4 H11 6_565 . 113(4) no
N2 C4 H12 . . 106(4) no
C3 C4 H12 6_565 . 112(4) no
H11 C4 H12 . . 109(6) no

loop_
_geom_bond_atom_site_label_1
_geom_bond_atom_site_label_2
_geom_bond_site_symmetry_2
_geom_bond_distance
_geom_bond_publ_flag
As1 O2 . 1.667(4) no
As1 O1 . 1.683(4) no
As1 O3 . 1.686(4) no
As1 O4 . 1.695(4) no
As2 O8 . 1.671(4) no
As2 O6 . 1.684(4) no
As2 O7 . 1.696(4) no
As2 O5 . 1.699(4) no
As3 O11 . 1.653(4) no
As3 O10 . 1.656(4) no
As3 O12 . 1.682(4) no
As3 O9 . 1.724(3) no
Zn1 O4 . 1.926(4) no
Zn1 O3 7_566 1.947(4) no
Zn1 O5 4_555 1.953(4) no
Zn1 O9 . 1.998(4) no
Zn2 O1 8_455 1.924(4) no
Zn2 O2 2 1.942(4) no
Zn2 O7 . 1.951(4) no
Zn2 O9 2 2.031(4) no
Zn3 O10 4_545 1.940(4) yes
Zn3 O8 . 1.942(4) yes
Zn3 OW . 1.995(4) yes
Zn3 O12 . 2.090(4) yes
Zn3 O3 6_565 2.282(4) yes
Zn4 O6 . 1.941(4) no
Zn4 O6 2 1.941(4) no
Zn4 O11 . 1.967(4) no
Zn4 O11 2 1.967(4) no
O1 Zn2 8_556 1.924(4) no
O2 Zn2 2 1.942(4) no
O3 Zn1 7_566 1.947(4) no
O3 Zn3 6_566 2.282(4) no
O5 Zn1 4_545 1.953(4) no
O9 Zn2 2 2.031(4) no
O10 Zn3 4 1.940(4) no
OW H13 . .89(7) no
OW H14 . .74(7) no
N1 C2 . 1.488(8) no
N1 C3 6_565 1.507(8) no
N1 H1 . .83(7) no
N1 H2 . .93(7) no
N2 C1 . 1.480(7) no
N2 C4 . 1.503(8) no
N2 H3 . .79(7) no
N2 H4 . .93(7) no
C1 C2 . 1.502(8) no
C1 H5 . .95(7) no
C1 H6 . .85(7) no
C2 H7 . 1.04(6) no
C2 H8 . .96(7) no
C3 C4 6_566 1.504(8) no
C3 N1 6_566 1.507(8) no
C3 H9 . .91(7) no
C3 H10 . .85(7) no
C4 C3 6_565 1.504(8) no
C4 H11 . .86(7) no
C4 H12 . .85(7) no

loop_
_geom_torsion_atom_site_label_1
_geom_torsion_atom_site_label_2
_geom_torsion_atom_site_label_3
_geom_torsion_atom_site_label_4
_geom_torsion_site_symmetry_1
_geom_torsion_site_symmetry_4
_geom_torsion
_geom_torsion_publ_flag
O2 As1 O1 Zn2 . 8_556 44.3(4) no
O3 As1 O1 Zn2 . 8_556 164.1(3) no
O4 As1 O1 Zn2 . 8_556 -81.4(3) no
O1 As1 O2 Zn2 . 2 -87.0(4) no
O3 As1 O2 Zn2 . 2 156.7(3) no
O4 As1 O2 Zn2 . 2 37.3(4) no
O2 As1 O3 Zn1 . 7_566 -65.5(3) no
O1 As1 O3 Zn1 . 7_566 173.0(2) no
O4 As1 O3 Zn1 . 7_566 56.8(3) no
O2 As1 O3 Zn3 . 6_566 95.0(3) no
O1 As1 O3 Zn3 . 6_566 -26.5(3) no
O4 As1 O3 Zn3 . 6_566 -142.7(3) no
O2 As1 O4 Zn1 . . 4.4(3) no
O1 As1 O4 Zn1 . . 130.5(3) no
O3 As1 O4 Zn1 . . -116.9(3) no
O3 Zn1 O4 As1 7_566 . 91.4(3) no
O5 Zn1 O4 As1 4 . -148.9(3) no
O9 Zn1 O4 As1 . . -25.7(3) no
O8 As2 O5 Zn1 . 4_545 -12.1(3) no
O6 As2 O5 Zn1 . 4_545 -132.6(3) no
O7 As2 O5 Zn1 . 4_545 105.6(3) no
O8 As2 O6 Zn4 . . 43.1(3) no
O7 As2 O6 Zn4 . . -77.2(2) no
O5 As2 O6 Zn4 . . 163.3(2) no
O6 Zn4 O6 As2 2 . -172.7(3) no
O11 Zn4 O6 As2 . . -52.4(3) no
O11 Zn4 O6 As2 2 . 53.2(2) no
O8 As2 O7 Zn2 . . -136.3(3) no
O6 As2 O7 Zn2 . . -13.0(3) no
O5 As2 O7 Zn2 . . 103.2(3) no
O1 Zn2 O7 As2 8_455 . -31.6(3) no
O2 Zn2 O7 As2 2 . -159.5(3) no
O9 Zn2 O7 As2 2 . 94.8(3) no
O6 As2 O8 Zn3 . . 82.2(3) no
O7 As2 O8 Zn3 . . -153.6(2) no
O5 As2 O8 Zn3 . . -33.9(3) no
O10 Zn3 O8 As2 4_545 . -13.6(4) no
OW Zn3 O8 As2 . . 160.8(2) no
O12 Zn3 O8 As2 . . -99.5(3) no
O3 Zn3 O8 As2 6_565 . 73.8(2) no
O11 As3 O9 Zn1 . . -142.4(2) no
O10 As3 O9 Zn1 . . -22.0(3) no
O12 As3 O9 Zn1 . . 97.1(2) no
O11 As3 O9 Zn2 . 2 22.7(3) no
O10 As3 O9 Zn2 . 2 143.0(2) no
O12 As3 O9 Zn2 . 2 -97.8(2) no
O4 Zn1 O9 As3 . . -179.9(2) no
O3 Zn1 O9 As3 7_566 . 55.2(2) no
O5 Zn1 O9 As3 4 . -62.7(3) no
O4 Zn1 O9 Zn2 . 2 16.7(3) no
O3 Zn1 O9 Zn2 7_566 2 -108.3(2) no
O5 Zn1 O9 Zn2 4 2 133.9(2) no
O11 As3 O10 Zn3 . 4 139.2(4) no
O12 As3 O10 Zn3 . 4 -92.5(4) no
O9 As3 O10 Zn3 . 4 24.0(5) no
O10 As3 O11 Zn4 . . 116.7(4) no
O12 As3 O11 Zn4 . . -9.9(4) no
O9 As3 O11 Zn4 . . -125.4(4) no
O6 Zn4 O11 As3 . . -14.3(5) no
O6 Zn4 O11 As3 2 . 113.4(4) no
O11 Zn4 O11 As3 2 . -119.9(4) no
O11 As3 O12 Zn3 . . 84.6(3) no
O10 As3 O12 Zn3 . . -43.0(3) no
O9 As3 O12 Zn3 . . -161.2(2) no
O10 Zn3 O12 As3 4_545 . -177.6(3) no
O8 Zn3 O12 As3 . . -43.5(3) no
OW Zn3 O12 As3 . . 74.0(3) no
O3 Zn3 O12 As3 6_565 . -151.7(10) no
C4 N2 C1 C2 . . -59.0(6) no
C3 N1 C2 C1 6_565 . -59.2(6) no
N2 C1 C2 N1 . . 58.5(6) no
C1 N2 C4 C3 . 6_565 59.2(6) no
